data_7217637
loop_
_publ_author_name
'Liu, Xu'
'Zhang, Qian'
'Xin, Xiaoqing'
'Zhang, Rui'
'Zhang, Ning'
'Liang, Yongjiu'
'Dong, Dewen'

_publ_section_title
;
 BF3&#x2022;Et2O-Mediated Intramolecular Cyclization of Unsaturated
 Amides: Convenient Synthesis of Dihydroquinolin-2-one-BF2 Complexes
;
_journal_issue 68
_journal_name_full 'RSC Advances'
_journal_page_first 36234
_journal_page_last 36240
_journal_paper_doi 10.1039/C4RA06151A
_journal_volume 4
_journal_year 2014
_chemical_formula_moiety 'C18 H16 B F2 N O3'
_chemical_formula_sum 'C18 H16 B F2 N O3'
_chemical_formula_weight 343.13
_chemical_name_systematic ?
_space_group_IT_number 15
_symmetry_cell_setting monoclinic
_symmetry_space_group_name_Hall '-C 2yc'
_symmetry_space_group_name_H-M 'C 1 2/c 1'
_atom_sites_solution_hydrogens geom
_atom_sites_solution_primary direct
_atom_sites_solution_secondary difmap
_audit_creation_method SHELXL-97
_cell_angle_alpha 90.00
_cell_angle_beta 123.571(2)
_cell_angle_gamma 90.00
_cell_formula_units_Z 8
_cell_length_a 26.916(3)
_cell_length_b 8.0515(9)
_cell_length_c 17.954(2)
_cell_measurement_temperature 293(2)
_cell_volume 3241.9(6)
_computing_structure_refinement 'SHELXL-97 (Sheldrick, 1997)'
_computing_structure_solution 'SHELXS-97 (Sheldrick, 1990)'
_diffrn_ambient_temperature 293(2)
_diffrn_measured_fraction_theta_full 0.998
_diffrn_measured_fraction_theta_max 0.998
_diffrn_radiation_monochromator graphite
_diffrn_radiation_source 'fine-focus sealed tube'
_diffrn_radiation_type MoK\a
_diffrn_radiation_wavelength 0.71073
_diffrn_reflns_av_R_equivalents 0.0474
_diffrn_reflns_av_sigmaI/netI 0.0534
_diffrn_reflns_limit_h_max 33
_diffrn_reflns_limit_h_min -26
_diffrn_reflns_limit_k_max 9
_diffrn_reflns_limit_k_min -9
_diffrn_reflns_limit_l_max 22
_diffrn_reflns_limit_l_min -22
_diffrn_reflns_number 10835
_diffrn_reflns_theta_full 26.01
_diffrn_reflns_theta_max 26.01
_diffrn_reflns_theta_min 1.82
_exptl_absorpt_coefficient_mu 0.109
_exptl_crystal_density_diffrn 1.406
_exptl_crystal_density_method 'not measured'
_exptl_crystal_F_000 1512
_exptl_crystal_size_mid 0.29
_exptl_crystal_size_min 0.28
_refine_diff_density_max 0.242
_refine_diff_density_min -0.143
_refine_diff_density_rms 0.040
_refine_ls_extinction_method none
_refine_ls_goodness_of_fit_ref 1.027
_refine_ls_hydrogen_treatment mixed
_refine_ls_matrix_type full
_refine_ls_number_parameters 232
_refine_ls_number_reflns 3188
_refine_ls_number_restraints 0
_refine_ls_restrained_S_all 1.027
_refine_ls_R_factor_all 0.1149
_refine_ls_R_factor_gt 0.0633
_refine_ls_shift/su_max 0.098
_refine_ls_shift/su_mean 0.002
_refine_ls_structure_factor_coef Fsqd
_refine_ls_weighting_details 'calc w=1/[\s^2^(Fo^2^)+(0.0594P)^2^+0.9031P] where P=(Fo^2^+2Fc^2^)/3'
_refine_ls_weighting_scheme calc
_refine_ls_wR_factor_gt 0.1249
_refine_ls_wR_factor_ref 0.1450
_reflns_number_gt 1875
_reflns_number_total 3188
_reflns_threshold_expression >2sigma(I)
_cod_data_source_file c4ra06151a2.cif
_cod_data_source_block l
_cod_original_sg_symbol_H-M 'C 2/c'
_cod_database_code 7217637

loop_
_symmetry_equiv_pos_as_xyz
'x, y, z'
'-x, y, -z+1/2'
'x+1/2, y+1/2, z'
'-x+1/2, y+1/2, -z+1/2'
'-x, -y, -z'
'x, -y, z-1/2'
'-x+1/2, -y+1/2, -z'
'x+1/2, -y+1/2, z-1/2'

loop_
_atom_site_label
_atom_site_type_symbol
_atom_site_fract_x
_atom_site_fract_y
_atom_site_fract_z
_atom_site_U_iso_or_equiv
_atom_site_adp_type
_atom_site_occupancy
_atom_site_symmetry_multiplicity
_atom_site_calc_flag
_atom_site_refinement_flags
O1 O 0.07033(8) 0.0428(2) 1.04076(12) 0.0491(5) Uani 1 1 d .
F1 F 0.11724(8) -0.1382(2) 1.15978(12) 0.0726(6) Uani 1 1 d .
O2 O 0.16437(8) 0.1121(2) 1.17726(12) 0.0514(5) Uani 1 1 d .
C1 C 0.06801(12) 0.1936(3) 1.01231(17) 0.0411(6) Uani 1 1 d .
F2 F 0.15812(7) -0.0921(2) 1.08060(12) 0.0692(5) Uani 1 1 d .
C2 C 0.11526(11) 0.3080(3) 1.06133(16) 0.0364(6) Uani 1 1 d .
O3 O -0.02744(9) 0.8850(2) 0.81263(14) 0.0663(6) Uani 1 1 d .
N1 N 0.01852(11) 0.2353(3) 0.93642(16) 0.0504(7) Uani 1 1 d .
C3 C 0.05065(11) 0.5195(3) 0.94358(16) 0.0396(6) Uani 1 1 d .
C4 C 0.03689(12) 0.6806(3) 0.91151(17) 0.0458(7) Uani 1 1 d .
H4 H 0.0657 0.7630 0.9397 0.055 Uiso 1 1 calc R
C5 C 0.00611(12) 0.3999(3) 0.90229(18) 0.0435(7) Uani 1 1 d .
C6 C 0.11364(11) 0.4721(3) 1.01757(16) 0.0395(6) Uani 1 1 d .
H6 H 0.1296 0.5592 1.0633 0.047 Uiso 1 1 calc R
C7 C 0.16058(12) 0.2635(3) 1.14512(17) 0.0435(7) Uani 1 1 d .
C8 C 0.15389(11) 0.4585(3) 0.98209(18) 0.0435(7) Uani 1 1 d .
C9 C -0.04931(13) 0.4397(4) 0.8285(2) 0.0571(8) Uani 1 1 d .
H9 H -0.0785 0.3579 0.8007 0.069 Uiso 1 1 calc R
C10 C -0.01925(13) 0.7212(4) 0.83798(19) 0.0488(7) Uani 1 1 d .
C11 C -0.06203(13) 0.5998(4) 0.7953(2) 0.0577(8) Uani 1 1 d .
H11 H -0.0992 0.6253 0.7445 0.069 Uiso 1 1 calc R
C12 C 0.14185(13) 0.3460(4) 0.91643(19) 0.0584(8) Uani 1 1 d .
H12 H 0.1077 0.2809 0.8915 0.070 Uiso 1 1 calc R
B1 B 0.12871(14) -0.0221(4) 1.1153(2) 0.0467(8) Uani 1 1 d .
C18 C -0.07917(16) 0.9257(4) 0.7268(2) 0.0775(11) Uani 1 1 d .
H18A H -0.0808 0.8560 0.6821 0.116 Uiso 1 1 calc R
H18B H -0.0772 1.0400 0.7134 0.116 Uiso 1 1 calc R
H18C H -0.1143 0.9084 0.7273 0.116 Uiso 1 1 calc R
C13 C 0.20948(14) 0.3755(4) 1.20937(19) 0.0663(9) Uani 1 1 d .
H13A H 0.2224 0.3453 1.2692 0.099 Uiso 1 1 calc R
H13B H 0.1954 0.4881 1.1980 0.099 Uiso 1 1 calc R
H13C H 0.2423 0.3656 1.2025 0.099 Uiso 1 1 calc R
C14 C 0.17893(14) 0.3272(4) 0.8866(2) 0.0649(9) Uani 1 1 d .
H14 H 0.1699 0.2492 0.8427 0.078 Uiso 1 1 calc R
C15 C 0.20507(15) 0.5532(4) 1.0181(2) 0.0730(10) Uani 1 1 d .
H15 H 0.2146 0.6300 1.0628 0.088 Uiso 1 1 calc R
C16 C 0.24231(16) 0.5338(4) 0.9875(3) 0.0866(12) Uani 1 1 d .
H16 H 0.2768 0.5973 1.0123 0.104 Uiso 1 1 calc R
C17 C 0.22859(17) 0.4221(4) 0.9213(3) 0.0721(10) Uani 1 1 d .
H17 H 0.2532 0.4114 0.9002 0.087 Uiso 1 1 calc R
H1 H -0.0078(12) 0.161(3) 0.9139(17) 0.045(8) Uiso 1 1 d .

loop_
_atom_site_aniso_label
_atom_site_aniso_U_11
_atom_site_aniso_U_22
_atom_site_aniso_U_33
_atom_site_aniso_U_23
_atom_site_aniso_U_13
_atom_site_aniso_U_12
O1 0.0394(11) 0.0425(11) 0.0563(12) 0.0040(9) 0.0207(10) -0.0083(9)
F1 0.0733(12) 0.0617(11) 0.0717(12) 0.0203(9) 0.0332(10) -0.0133(9)
O2 0.0509(12) 0.0495(12) 0.0443(11) 0.0051(9) 0.0204(10) -0.0061(9)
C1 0.0408(16) 0.0389(16) 0.0454(16) 0.0012(13) 0.0249(14) -0.0022(13)
F2 0.0540(11) 0.0710(12) 0.0820(13) -0.0144(10) 0.0372(10) -0.0007(9)
C2 0.0333(14) 0.0385(15) 0.0362(14) -0.0031(12) 0.0184(12) -0.0039(12)
O3 0.0732(15) 0.0535(13) 0.0675(14) 0.0175(11) 0.0360(13) 0.0152(11)
N1 0.0355(14) 0.0452(15) 0.0527(15) 0.0034(12) 0.0132(13) -0.0124(12)
C3 0.0394(15) 0.0416(16) 0.0427(15) -0.0002(13) 0.0258(13) -0.0014(13)
C4 0.0484(17) 0.0428(17) 0.0487(16) -0.0003(13) 0.0285(15) -0.0026(14)
C5 0.0363(16) 0.0452(17) 0.0464(16) 0.0038(13) 0.0212(14) -0.0018(13)
C6 0.0380(15) 0.0358(15) 0.0417(15) -0.0061(12) 0.0200(13) -0.0063(12)
C7 0.0455(17) 0.0448(17) 0.0430(16) -0.0039(13) 0.0263(14) -0.0051(13)
C8 0.0373(16) 0.0395(16) 0.0504(16) 0.0093(14) 0.0220(14) 0.0010(13)
C9 0.0411(18) 0.059(2) 0.0577(18) 0.0055(16) 0.0188(15) -0.0064(14)
C10 0.0554(19) 0.0447(18) 0.0555(18) 0.0083(15) 0.0365(16) 0.0099(15)
C11 0.0425(18) 0.066(2) 0.0576(19) 0.0147(17) 0.0236(16) 0.0057(16)
C12 0.0426(17) 0.081(2) 0.0543(18) -0.0107(17) 0.0282(16) -0.0107(16)
B1 0.0391(19) 0.047(2) 0.0505(19) 0.0047(16) 0.0229(17) -0.0036(15)
C18 0.086(3) 0.077(2) 0.073(2) 0.0319(19) 0.046(2) 0.035(2)
C13 0.061(2) 0.061(2) 0.0481(18) -0.0075(16) 0.0124(16) -0.0161(17)
C14 0.055(2) 0.088(3) 0.0563(19) 0.0042(18) 0.0337(17) 0.0102(19)
C15 0.069(2) 0.053(2) 0.112(3) -0.0153(19) 0.060(2) -0.0191(17)
C16 0.065(2) 0.066(2) 0.151(4) -0.001(3) 0.074(3) -0.0143(19)
C17 0.073(3) 0.071(2) 0.100(3) 0.024(2) 0.064(2) 0.017(2)

loop_
_atom_type_symbol
_atom_type_description
_atom_type_scat_dispersion_real
_atom_type_scat_dispersion_imag
_atom_type_scat_source
C C 0.0033 0.0016 'International Tables Vol C Tables 4.2.6.8 and 6.1.1.4'
H H 0.0000 0.0000 'International Tables Vol C Tables 4.2.6.8 and 6.1.1.4'
B B 0.0013 0.0007 'International Tables Vol C Tables 4.2.6.8 and 6.1.1.4'
N N 0.0061 0.0033 'International Tables Vol C Tables 4.2.6.8 and 6.1.1.4'
O O 0.0106 0.0060 'International Tables Vol C Tables 4.2.6.8 and 6.1.1.4'
F F 0.0171 0.0103 'International Tables Vol C Tables 4.2.6.8 and 6.1.1.4'

loop_
_geom_angle_atom_site_label_1
_geom_angle_atom_site_label_2
_geom_angle_atom_site_label_3
_geom_angle
C1 O1 B1 118.5(2)
C7 O2 B1 119.1(2)
O1 C1 N1 116.4(2)
O1 C1 C2 122.0(2)
N1 C1 C2 121.6(2)
C7 C2 C1 117.7(2)
C7 C2 C6 123.4(2)
C1 C2 C6 118.9(2)
C10 O3 C18 117.3(3)
C1 N1 C5 123.1(2)
C4 C3 C5 118.3(2)
C4 C3 C6 120.9(2)
C5 C3 C6 120.7(2)
C3 C4 C10 121.1(3)
C9 C5 C3 120.5(3)
C9 C5 N1 120.2(3)
C3 C5 N1 119.3(2)
C3 C6 C2 111.7(2)
C3 C6 C8 111.0(2)
C2 C6 C8 109.0(2)
O2 C7 C2 121.9(2)
O2 C7 C13 113.5(2)
C2 C7 C13 124.6(3)
C12 C8 C15 117.7(3)
C12 C8 C6 121.1(2)
C15 C8 C6 121.1(3)
C5 C9 C11 120.7(3)
O3 C10 C11 124.5(3)
O3 C10 C4 115.6(3)
C11 C10 C4 119.9(3)
C10 C11 C9 119.4(3)
C8 C12 C14 121.8(3)
F1 B1 F2 110.9(3)
F1 B1 O2 109.0(2)
F2 B1 O2 110.4(2)
F1 B1 O1 107.3(2)
F2 B1 O1 108.9(2)
O2 B1 O1 110.3(2)
C17 C14 C12 120.1(3)
C8 C15 C16 120.1(3)
C17 C16 C15 120.6(3)
C14 C17 C16 119.6(3)

loop_
_geom_bond_atom_site_label_1
_geom_bond_atom_site_label_2
_geom_bond_distance
O1 C1 1.305(3)
O1 B1 1.486(4)
F1 B1 1.371(4)
O2 C7 1.328(3)
O2 B1 1.464(4)
C1 N1 1.318(3)
C1 C2 1.415(3)
F2 B1 1.371(4)
C2 C7 1.360(3)
C2 C6 1.525(3)
O3 C10 1.373(3)
O3 C18 1.431(4)
N1 C5 1.420(3)
C3 C4 1.384(4)
C3 C5 1.389(3)
C3 C6 1.515(3)
C4 C10 1.388(4)
C5 C9 1.378(4)
C6 C8 1.535(4)
C7 C13 1.482(4)
C8 C12 1.375(4)
C8 C15 1.383(4)
C9 C11 1.382(4)
C10 C11 1.376(4)
C12 C14 1.377(4)
C14 C17 1.356(4)
C15 C16 1.393(5)
C16 C17 1.368(5)
